data_2207756
loop_
_publ_author_name
'Suchada Chantrapromma'
'Nawong Boonnak'
'Hoong-Kun Fun'
'Chatchanok Karalai'

_publ_section_title 1,6-Dihydroxy-3,7-dimethoxy-2,8-bis(3-methyl-2-butenyl)-9<i>H</i>-xanthen-9-one
_journal_coeditor_code CI6734
_journal_issue 1
_journal_name_full 'Acta Crystallographica Section E'
_journal_page_first o360
_journal_page_last o362
_journal_paper_doi 10.1107/S1600536805042303
_journal_volume 62
_journal_year 2006
_chemical_formula_iupac 'C25 H28 O6'
_chemical_formula_moiety 'C25 H28 O6'
_chemical_formula_sum 'C25 H28 O6'
_chemical_formula_weight 424.27
_chemical_melting_point .445E-305
_chemical_name_common
;
\b-mangostin
;
_chemical_name_systematic
;
1,6-Dihydroxy-3,7-dimethoxy-2,8-bis(3-methyl-2-butenyl)-9H-xanthen-9-one
;
_space_group_IT_number 2
_symmetry_cell_setting triclinic
_symmetry_space_group_name_Hall '-P 1'
_symmetry_space_group_name_H-M 'P -1'
_atom_sites_solution_hydrogens geom
_atom_sites_solution_primary direct
_atom_sites_solution_secondary difmap
_audit_creation_method SHELXL97
_cell_angle_alpha 79.3110(10)
_cell_angle_beta 80.9260(10)
_cell_angle_gamma 87.8500(10)
_cell_formula_units_Z 2
_cell_length_a 7.89380(10)
_cell_length_b 10.19760(10)
_cell_length_c 13.7937(2)
_cell_measurement_reflns_used 5720
_cell_measurement_temperature 100.00(10)
_cell_measurement_theta_max 28.99
_cell_measurement_theta_min 1.52
_cell_volume 1077.40(2)
_computing_cell_refinement APEX2
_computing_data_collection 'APEX2 (Bruker, 2005)'
_computing_data_reduction 'SAINT (Bruker, 2005)'
_computing_molecular_graphics SHELXTL
_computing_publication_material 'SHELXTL and PLATON (Spek, 2003)'
_computing_structure_refinement SHELXTL
_computing_structure_solution 'SHELXTL (Sheldrick, 1998)'
_diffrn_ambient_temperature 297(2)
_diffrn_detector_area_resol_mean 8.33
_diffrn_measured_fraction_theta_full 0.999
_diffrn_measured_fraction_theta_max 0.999
_diffrn_measurement_device_type 'Bruker SMART APEX2 CCD area-detector'
_diffrn_measurement_method \w
_diffrn_radiation_monochromator graphite
_diffrn_radiation_source 'fine-focus sealed tube'
_diffrn_radiation_type MoK\a
_diffrn_radiation_wavelength 0.71073
_diffrn_reflns_av_R_equivalents 0.0175
_diffrn_reflns_av_sigmaI/netI 0.0194
_diffrn_reflns_limit_h_max 10
_diffrn_reflns_limit_h_min -10
_diffrn_reflns_limit_k_max 13
_diffrn_reflns_limit_k_min -13
_diffrn_reflns_limit_l_max 18
_diffrn_reflns_limit_l_min -18
_diffrn_reflns_number 16706
_diffrn_reflns_theta_full 28.99
_diffrn_reflns_theta_max 28.99
_diffrn_reflns_theta_min 1.52
_diffrn_standards_number 0
_exptl_absorpt_coefficient_mu 0.093
_exptl_absorpt_correction_T_max 0.9793
_exptl_absorpt_correction_T_min 0.969
_exptl_absorpt_correction_type multi-scan
_exptl_absorpt_process_details '(SADABS; Bruker, 2005)'
_exptl_crystal_colour yellow
_exptl_crystal_density_diffrn 1.309
_exptl_crystal_density_method 'not measured'
_exptl_crystal_description Needle
_exptl_crystal_F_000 452
_exptl_crystal_size_max 0.50
_exptl_crystal_size_mid 0.28
_exptl_crystal_size_min 0.23
_refine_diff_density_max 0.301
_refine_diff_density_min -0.214
_refine_ls_extinction_method none
_refine_ls_goodness_of_fit_ref 1.059
_refine_ls_hydrogen_treatment mixed
_refine_ls_matrix_type full
_refine_ls_number_parameters 291
_refine_ls_number_reflns 5720
_refine_ls_number_restraints 0
_refine_ls_restrained_S_all 1.059
_refine_ls_R_factor_all 0.0541
_refine_ls_R_factor_gt 0.0435
_refine_ls_shift/su_max 0.001
_refine_ls_shift/su_mean 0.000
_refine_ls_structure_factor_coef Fsqd
_refine_ls_weighting_details 'calc w = 1/[\s^2^(Fo^2^)+(0.0749P)^2^+0.1769P] where P = (Fo^2^+2Fc^2^)/3'
_refine_ls_weighting_scheme calc
_refine_ls_wR_factor_gt 0.1272
_refine_ls_wR_factor_ref 0.1402
_reflns_number_gt 4623
_reflns_number_total 5720
_reflns_threshold_expression I>2\s(I)
_cod_data_source_file ci6734.cif
_cod_data_source_block I
_cod_depositor_comments
;
The following automatic conversions were performed:
'_symmetry_cell_setting' value 'Triclinic' changed to 'triclinic'
according to '/home/saulius/struct/CIF-dictionaries/cif_core.dic'
dictionary named 'cif_core.dic' version 2.4.1 from 2010-06-29.

Automatic conversion script
Id: cif_fix_enum 1527 2010-12-29 10:47:43Z saulius 

The following automatic conversions were performed:

'_symmetry_cell_setting' value 'Triclinic' changed to 'triclinic'
according to /home/saulius/struct/CIF-dictionaries/cif_core.dic
dictionary named 'cif_core.dic' version 2.4.1 from 2010-06-29.

Automatic conversion script
Id: cif_fix_values 1715 2011-07-08 13:25:40Z adriana 
;
_cod_database_code 2207756
_cod_database_fobs_code 2207756

loop_
_symmetry_equiv_pos_as_xyz
'x, y, z'
'-x, -y, -z'

loop_
_atom_site_label
_atom_site_fract_x
_atom_site_fract_y
_atom_site_fract_z
_atom_site_U_iso_or_equiv
_atom_site_adp_type
_atom_site_calc_flag
_atom_site_refinement_flags
_atom_site_occupancy
_atom_site_type_symbol
O1 0.56817(13) 0.26595(9) 0.33464(7) 0.0476(2) Uani d . 1 O
H1O1 0.5492 0.3111 0.3786 0.071 Uiso calc R 1 H
O2 0.56808(13) 0.32975(9) 0.50530(7) 0.0502(2) Uani d . 1 O
O3 0.78715(11) -0.03314(8) 0.59857(6) 0.03704(19) Uani d . 1 O
O4 0.78030(14) 0.03519(10) 0.92394(7) 0.0510(3) Uani d . 1 O
H1O4 0.753(3) 0.096(2) 0.9588(17) 0.093(7) Uiso d . 1 H
O5 0.63229(11) 0.27839(9) 0.88553(6) 0.0429(2) Uani d . 1 O
O6 0.78391(12) -0.15344(9) 0.28254(7) 0.0458(2) Uani d . 1 O
C1 0.64106(14) 0.14889(11) 0.37044(8) 0.0334(2) Uani d . 1 C
C2 0.67944(14) 0.05629(11) 0.30825(8) 0.0340(2) Uani d . 1 C
C3 0.75272(14) -0.06629(11) 0.34706(8) 0.0347(2) Uani d . 1 C
C4 0.78828(15) -0.09603(11) 0.44443(8) 0.0360(2) Uani d . 1 C
H4 0.8363 -0.1778 0.4689 0.043 Uiso calc R 1 H
C5 0.74976(14) 0.00012(11) 0.50364(8) 0.0318(2) Uani d . 1 C
C6 0.67570(14) 0.12306(10) 0.47054(8) 0.0314(2) Uani d . 1 C
C7 0.63607(14) 0.22030(11) 0.53537(8) 0.0336(2) Uani d . 1 C
C8 0.67746(13) 0.18158(10) 0.63669(8) 0.0310(2) Uani d . 1 C
C9 0.74985(14) 0.05417(11) 0.66330(8) 0.0319(2) Uani d . 1 C
C10 0.79042(15) 0.00587(11) 0.75780(8) 0.0367(2) Uani d . 1 C
H10 0.8449 -0.0764 0.7719 0.044 Uiso calc R 1 H
C11 0.74791(15) 0.08299(12) 0.83007(8) 0.0364(2) Uani d . 1 C
C12 0.67072(14) 0.20900(11) 0.80712(8) 0.0341(2) Uani d . 1 C
C13 0.64127(13) 0.26295(11) 0.71148(8) 0.0322(2) Uani d . 1 C
C14 0.58846(15) 0.40903(11) 0.68901(9) 0.0372(2) Uani d . 1 C
H14A 0.5023 0.4203 0.6451 0.045 Uiso calc R 1 H
H14B 0.5395 0.4386 0.7504 0.045 Uiso calc R 1 H
C15 0.74385(16) 0.49067(11) 0.63991(9) 0.0403(3) Uani d . 1 C
H15 0.7817 0.4874 0.5730 0.048 Uiso calc R 1 H
C16 0.83292(17) 0.56687(12) 0.68156(11) 0.0458(3) Uani d . 1 C
C17 0.9924(2) 0.63696(16) 0.62400(16) 0.0701(5) Uani d . 1 C
H17A 1.0084 0.6217 0.5565 0.105 Uiso calc R 1 H
H17B 1.0898 0.6028 0.6548 0.105 Uiso calc R 1 H
H17C 0.9806 0.7310 0.6240 0.105 Uiso calc R 1 H
C18 0.7855(3) 0.5911(2) 0.78640(13) 0.0748(5) Uani d . 1 C
H18A 0.6985 0.5292 0.8219 0.112 Uiso calc R 1 H
H18B 0.7426 0.6807 0.7852 0.112 Uiso calc R 1 H
H18C 0.8850 0.5790 0.8193 0.112 Uiso calc R 1 H
C19 0.4588(2) 0.25895(19) 0.93526(12) 0.0634(4) Uani d . 1 C
H19A 0.4355 0.3149 0.9847 0.095 Uiso calc R 1 H
H19B 0.4433 0.1672 0.9669 0.095 Uiso calc R 1 H
H19C 0.3816 0.2818 0.8874 0.095 Uiso calc R 1 H
C20 0.8581(2) -0.27955(14) 0.31634(11) 0.0526(3) Uani d . 1 C
H20A 0.8701 -0.3317 0.2644 0.079 Uiso calc R 1 H
H20B 0.7854 -0.3254 0.3742 0.079 Uiso calc R 1 H
H20C 0.9689 -0.2667 0.3333 0.079 Uiso calc R 1 H
C21 0.64444(15) 0.08650(12) 0.20152(8) 0.0378(2) Uani d . 1 C
H21A 0.5971 0.0078 0.1859 0.045 Uiso calc R 1 H
H21B 0.5593 0.1574 0.1952 0.045 Uiso calc R 1 H
C22 0.80319(16) 0.12797(13) 0.12721(8) 0.0392(3) Uani d . 1 C
H22 0.8811 0.0604 0.1141 0.047 Uiso calc R 1 H
C23 0.84422(17) 0.25062(14) 0.07827(9) 0.0446(3) Uani d . 1 C
C24 1.0069(2) 0.27493(18) 0.00411(12) 0.0635(4) Uani d . 1 C
H24A 1.0698 0.1926 0.0032 0.095 Uiso calc R 1 H
H24B 1.0757 0.3388 0.0230 0.095 Uiso calc R 1 H
H24C 0.9787 0.3088 -0.0612 0.095 Uiso calc R 1 H
C25 0.7399(2) 0.37381(15) 0.09134(12) 0.0612(4) Uani d . 1 C
H25A 0.6351 0.3494 0.1358 0.092 Uiso calc R 1 H
H25B 0.7139 0.4186 0.0277 0.092 Uiso calc R 1 H
H25C 0.8040 0.4323 0.1188 0.092 Uiso calc R 1 H

loop_
_atom_site_aniso_label
_atom_site_aniso_U_11
_atom_site_aniso_U_22
_atom_site_aniso_U_33
_atom_site_aniso_U_12
_atom_site_aniso_U_13
_atom_site_aniso_U_23
O1 0.0666(6) 0.0390(5) 0.0400(4) 0.0147(4) -0.0180(4) -0.0089(4)
O2 0.0737(7) 0.0352(5) 0.0473(5) 0.0175(4) -0.0243(5) -0.0132(4)
O3 0.0483(5) 0.0312(4) 0.0346(4) 0.0075(3) -0.0122(3) -0.0102(3)
O4 0.0758(7) 0.0458(5) 0.0335(4) 0.0075(5) -0.0161(4) -0.0079(4)
O5 0.0478(5) 0.0472(5) 0.0367(4) -0.0008(4) -0.0032(4) -0.0178(4)
O6 0.0559(5) 0.0439(5) 0.0427(5) 0.0091(4) -0.0109(4) -0.0202(4)
C1 0.0345(5) 0.0323(5) 0.0334(5) -0.0003(4) -0.0060(4) -0.0055(4)
C2 0.0330(5) 0.0373(6) 0.0324(5) -0.0029(4) -0.0045(4) -0.0080(4)
C3 0.0337(5) 0.0366(5) 0.0360(5) -0.0013(4) -0.0033(4) -0.0134(4)
C4 0.0398(6) 0.0315(5) 0.0385(5) 0.0051(4) -0.0076(5) -0.0104(4)
C5 0.0320(5) 0.0320(5) 0.0322(5) -0.0008(4) -0.0057(4) -0.0073(4)
C6 0.0328(5) 0.0300(5) 0.0325(5) -0.0007(4) -0.0058(4) -0.0078(4)
C7 0.0363(5) 0.0298(5) 0.0363(5) 0.0010(4) -0.0080(4) -0.0081(4)
C8 0.0313(5) 0.0297(5) 0.0334(5) -0.0004(4) -0.0059(4) -0.0083(4)
C9 0.0328(5) 0.0296(5) 0.0346(5) -0.0003(4) -0.0055(4) -0.0092(4)
C10 0.0425(6) 0.0318(5) 0.0368(5) 0.0026(4) -0.0100(5) -0.0064(4)
C11 0.0402(6) 0.0377(6) 0.0322(5) -0.0037(4) -0.0071(4) -0.0066(4)
C12 0.0341(5) 0.0353(5) 0.0347(5) -0.0031(4) -0.0033(4) -0.0120(4)
C13 0.0288(5) 0.0323(5) 0.0371(5) -0.0010(4) -0.0045(4) -0.0106(4)
C14 0.0388(6) 0.0338(5) 0.0422(6) 0.0059(4) -0.0087(5) -0.0140(4)
C15 0.0479(7) 0.0301(5) 0.0426(6) 0.0043(5) -0.0037(5) -0.0092(4)
C16 0.0453(7) 0.0333(6) 0.0588(8) 0.0013(5) -0.0135(6) -0.0034(5)
C17 0.0550(9) 0.0444(8) 0.1042(14) -0.0088(7) -0.0070(9) 0.0009(8)
C18 0.0985(14) 0.0741(11) 0.0615(10) -0.0284(10) -0.0253(9) -0.0210(8)
C19 0.0572(9) 0.0776(11) 0.0538(8) -0.0012(8) 0.0113(7) -0.0247(8)
C20 0.0613(8) 0.0436(7) 0.0587(8) 0.0121(6) -0.0116(7) -0.0246(6)
C21 0.0381(6) 0.0438(6) 0.0339(5) -0.0022(5) -0.0085(4) -0.0104(4)
C22 0.0410(6) 0.0463(6) 0.0316(5) 0.0022(5) -0.0070(4) -0.0099(5)
C23 0.0470(7) 0.0507(7) 0.0367(6) -0.0043(5) -0.0069(5) -0.0086(5)
C24 0.0582(9) 0.0731(10) 0.0523(8) -0.0146(8) 0.0031(7) -0.0003(7)
C25 0.0781(11) 0.0452(8) 0.0587(9) -0.0021(7) -0.0056(8) -0.0091(6)

loop_
_atom_type_symbol
_atom_type_description
_atom_type_scat_dispersion_real
_atom_type_scat_dispersion_imag
_atom_type_scat_source
C C 0.0033 0.0016 'International Tables Vol C Tables 4.2.6.8 and 6.1.1.4'
H H 0.0000 0.0000 'International Tables Vol C Tables 4.2.6.8 and 6.1.1.4'
O O 0.0106 0.0060 'International Tables Vol C Tables 4.2.6.8 and 6.1.1.4'

loop_
_geom_angle_atom_site_label_1
_geom_angle_atom_site_label_2
_geom_angle_atom_site_label_3
_geom_angle
_geom_angle_publ_flag
C1 O1 H1O1 109.5 ?
C5 O3 C9 120.03(8) ?
C11 O4 H1O4 107.9(15) ?
C12 O5 C19 112.64(10) y
C3 O6 C20 118.14(10) y
O1 C1 C2 118.57(10) ?
O1 C1 C6 119.72(10) ?
C2 C1 C6 121.71(10) ?
C1 C2 C3 118.00(10) ?
C1 C2 C21 120.94(10) ?
C3 C2 C21 121.07(10) ?
O6 C3 C4 122.87(10) ?
O6 C3 C2 114.84(10) ?
C4 C3 C2 122.28(10) ?
C5 C4 C3 117.78(10) ?
C5 C4 H4 121.1 ?
C3 C4 H4 121.1 ?
O3 C5 C4 115.82(9) ?
O3 C5 C6 121.11(9) ?
C4 C5 C6 123.07(10) ?
C5 C6 C1 117.16(10) ?
C5 C6 C7 121.22(9) ?
C1 C6 C7 121.62(9) ?
O2 C7 C6 120.73(10) ?
O2 C7 C8 122.92(10) ?
C6 C7 C8 116.34(9) ?
C9 C8 C13 118.07(9) ?
C9 C8 C7 118.04(9) ?
C13 C8 C7 123.83(9) ?
O3 C9 C10 113.79(9) ?
O3 C9 C8 123.23(9) ?
C10 C9 C8 122.97(10) ?
C11 C10 C9 118.17(10) ?
C11 C10 H10 120.9 ?
C9 C10 H10 120.9 ?
O4 C11 C10 119.05(10) ?
O4 C11 C12 120.54(10) ?
C10 C11 C12 120.40(10) ?
C13 C12 O5 122.03(10) ?
C13 C12 C11 122.14(10) ?
O5 C12 C11 115.78(10) ?
C12 C13 C8 117.97(10) ?
C12 C13 C14 118.56(10) ?
C8 C13 C14 123.21(10) ?
C15 C14 C13 108.98(9) ?
C15 C14 H14A 109.9 ?
C13 C14 H14A 109.9 ?
C15 C14 H14B 109.9 ?
C13 C14 H14B 109.9 ?
H14A C14 H14B 108.3 ?
C16 C15 C14 127.13(12) ?
C16 C15 H15 116.4 ?
C14 C15 H15 116.4 ?
C15 C16 C18 124.13(13) ?
C15 C16 C17 120.94(14) ?
C18 C16 C17 114.93(14) ?
C16 C17 H17A 109.5 ?
C16 C17 H17B 109.5 ?
H17A C17 H17B 109.5 ?
C16 C17 H17C 109.5 ?
H17A C17 H17C 109.5 ?
H17B C17 H17C 109.5 ?
C16 C18 H18A 109.5 ?
C16 C18 H18B 109.5 ?
H18A C18 H18B 109.5 ?
C16 C18 H18C 109.5 ?
H18A C18 H18C 109.5 ?
H18B C18 H18C 109.5 ?
O5 C19 H19A 109.5 ?
O5 C19 H19B 109.5 ?
H19A C19 H19B 109.5 ?
O5 C19 H19C 109.5 ?
H19A C19 H19C 109.5 ?
H19B C19 H19C 109.5 ?
O6 C20 H20A 109.5 ?
O6 C20 H20B 109.5 ?
H20A C20 H20B 109.5 ?
O6 C20 H20C 109.5 ?
H20A C20 H20C 109.5 ?
H20B C20 H20C 109.5 ?
C22 C21 C2 112.75(9) ?
C22 C21 H21A 109.0 ?
C2 C21 H21A 109.0 ?
C22 C21 H21B 109.0 ?
C2 C21 H21B 109.0 ?
H21A C21 H21B 107.8 ?
C23 C22 C21 127.21(12) ?
C23 C22 H22 116.4 ?
C21 C22 H22 116.4 ?
C22 C23 C25 124.85(13) ?
C22 C23 C24 120.62(13) ?
C25 C23 C24 114.52(13) ?
C23 C24 H24A 109.5 ?
C23 C24 H24B 109.5 ?
H24A C24 H24B 109.5 ?
C23 C24 H24C 109.5 ?
H24A C24 H24C 109.5 ?
H24B C24 H24C 109.5 ?
C23 C25 H25A 109.5 ?
C23 C25 H25B 109.5 ?
H25A C25 H25B 109.5 ?
C23 C25 H25C 109.5 ?
H25A C25 H25C 109.5 ?
H25B C25 H25C 109.5 ?

loop_
_geom_bond_atom_site_label_1
_geom_bond_atom_site_label_2
_geom_bond_distance
_geom_bond_publ_flag
O1 C1 1.3489(13) y
O1 H1O1 0.82 ?
O2 C7 1.2488(13) y
O3 C5 1.3663(13) y
O3 C9 1.3670(12) y
O4 C11 1.3566(14) y
O4 H1O4 0.85(2) ?
O5 C12 1.3881(13) y
O5 C19 1.4348(18) y
O6 C3 1.3602(13) y
O6 C20 1.4217(16) y
C1 C2 1.3844(15) ?
C1 C6 1.4246(15) ?
C2 C3 1.4067(16) ?
C2 C21 1.5140(15) ?
C3 C4 1.3914(16) ?
C4 C5 1.3846(15) ?
C4 H4 0.93 ?
C5 C6 1.3924(15) ?
C6 C7 1.4484(14) ?
C7 C8 1.4647(15) ?
C8 C9 1.4081(14) ?
C8 C13 1.4288(14) ?
C9 C10 1.3878(15) ?
C10 C11 1.3749(16) ?
C10 H10 0.93 ?
C11 C12 1.4049(16) ?
C12 C13 1.3838(15) ?
C13 C14 1.5205(15) ?
C14 C15 1.5039(17) ?
C14 H14A 0.97 ?
C14 H14B 0.97 ?
C15 C16 1.3274(18) y
C15 H15 0.93 ?
C16 C18 1.499(2) ?
C16 C17 1.506(2) ?
C17 H17A 0.96 ?
C17 H17B 0.96 ?
C17 H17C 0.96 ?
C18 H18A 0.96 ?
C18 H18B 0.96 ?
C18 H18C 0.96 ?
C19 H19A 0.96 ?
C19 H19B 0.96 ?
C19 H19C 0.96 ?
C20 H20A 0.96 ?
C20 H20B 0.96 ?
C20 H20C 0.96 ?
C21 C22 1.5078(17) ?
C21 H21A 0.97 ?
C21 H21B 0.97 ?
C22 C23 1.3316(18) y
C22 H22 0.93 ?
C23 C25 1.499(2) ?
C23 C24 1.5074(19) ?
C24 H24A 0.96 ?
C24 H24B 0.96 ?
C24 H24C 0.96 ?
C25 H25A 0.96 ?
C25 H25B 0.96 ?
C25 H25C 0.96 ?

loop_
_geom_hbond_atom_site_label_D
_geom_hbond_atom_site_label_H
_geom_hbond_atom_site_label_A
_geom_hbond_site_symmetry_A
_geom_hbond_distance_DH
_geom_hbond_distance_HA
_geom_hbond_distance_DA
_geom_hbond_angle_DHA
_geom_hbond_publ_flag
O1 H1O1 O2 1_555 0.82 1.82 2.5558(13) 148 y
O4 H1O4 O5 1_555 0.85(2) 2.21(2) 2.6994(14) 117(2) y
C14 H14A O2 1_555 0.97 2.27 2.8283(15) 116 y
C14 H14B O5 1_555 0.97 2.43 2.8573(15) 106 y
C18 H18A O5 1_555 0.96 2.59 3.413(2) 144 y
C21 H21B O1 1_555 0.97 2.40 2.8103(15) 105 y
C20 H20C Cg1 2_756 0.96 2.84 3.6661(16) 144 y
C21 H21A Cg1 2_656 0.97 2.84 3.5627(13) 132 y

loop_
_geom_torsion_atom_site_label_1
_geom_torsion_atom_site_label_2
_geom_torsion_atom_site_label_3
_geom_torsion_atom_site_label_4
_geom_torsion
_geom_torsion_publ_flag
O1 C1 C2 C3 -178.93(10) y
C6 C1 C2 C3 0.71(17) ?
O1 C1 C2 C21 1.41(17) ?
C6 C1 C2 C21 -178.95(10) ?
C20 O6 C3 C4 -0.80(18) y
C20 O6 C3 C2 179.94(11) ?
C1 C2 C3 O6 178.76(10) ?
C21 C2 C3 O6 -1.58(16) ?
C1 C2 C3 C4 -0.50(17) ?
C21 C2 C3 C4 179.16(10) y
O6 C3 C4 C5 -179.47(10) ?
C2 C3 C4 C5 -0.27(17) ?
C9 O3 C5 C4 -178.43(9) ?
C9 O3 C5 C6 0.85(16) ?
C3 C4 C5 O3 -179.84(9) ?
C3 C4 C5 C6 0.88(17) ?
O3 C5 C6 C1 -179.91(9) ?
C4 C5 C6 C1 -0.68(17) ?
O3 C5 C6 C7 0.19(16) ?
C4 C5 C6 C7 179.42(10) ?
O1 C1 C6 C5 179.49(10) ?
C2 C1 C6 C5 -0.15(16) ?
O1 C1 C6 C7 -0.61(17) ?
C2 C1 C6 C7 179.75(10) ?
C5 C6 C7 O2 -179.28(11) ?
C1 C6 C7 O2 0.83(18) ?
C5 C6 C7 C8 -0.26(16) ?
C1 C6 C7 C8 179.84(9) ?
O2 C7 C8 C9 178.35(11) ?
C6 C7 C8 C9 -0.64(15) ?
O2 C7 C8 C13 1.42(18) ?
C6 C7 C8 C13 -177.57(10) ?
C5 O3 C9 C10 178.33(9) ?
C5 O3 C9 C8 -1.87(16) ?
C13 C8 C9 O3 178.85(9) ?
C7 C8 C9 O3 1.74(16) ?
C13 C8 C9 C10 -1.36(17) ?
C7 C8 C9 C10 -178.47(10) ?
O3 C9 C10 C11 -176.04(10) ?
C8 C9 C10 C11 4.15(18) ?
C9 C10 C11 O4 177.40(11) ?
C9 C10 C11 C12 -2.07(17) ?
C19 O5 C12 C13 87.73(14) y
C19 O5 C12 C11 -94.83(13) ?
O4 C11 C12 C13 177.68(11) y
C10 C11 C12 C13 -2.86(18) ?
O4 C11 C12 O5 0.25(16) ?
C10 C11 C12 O5 179.71(10) ?
O5 C12 C13 C8 -177.12(9) ?
C11 C12 C13 C8 5.61(17) ?
O5 C12 C13 C14 8.53(16) ?
C11 C12 C13 C14 -168.74(10) y
C9 C8 C13 C12 -3.47(15) ?
C7 C8 C13 C12 173.45(10) ?
C9 C8 C13 C14 170.59(10) ?
C7 C8 C13 C14 -12.48(17) ?
C12 C13 C14 C15 98.57(12) ?
C8 C13 C14 C15 -75.46(13) ?
C13 C14 C15 C16 -103.65(14) ?
C14 C15 C16 C18 -3.8(2) ?
C14 C15 C16 C17 176.53(12) ?
C1 C2 C21 C22 100.42(13) ?
C3 C2 C21 C22 -79.23(14) ?
C2 C21 C22 C23 -104.99(14) ?
C21 C22 C23 C25 2.4(2) ?
C21 C22 C23 C24 -178.49(12) ?

loop_
_cod_related_entry_id
_cod_related_entry_database
_cod_related_entry_code
1 ChemSpider 4593093
